data_1526065
loop_
_publ_author_name
'Fukami, T.'
'Chen, R.H.'
'Horiuchi, K.'

_publ_section_title
;
 Structural study of a high-temperature phase in (N D4)3 D (S O4)2
;
_journal_name_full 'Solid State Ionics'
_journal_page_first 275
_journal_page_last 280
_journal_volume 131
_journal_year 2000
_chemical_formula_sum 'D13 N3 O8 S2'
_chemical_name_systematic '(N D4)3 D (S O4)2'
_space_group_IT_number 166
_symmetry_space_group_name_Hall '-R 3 2"'
_symmetry_space_group_name_H-M 'R -3 m :H'
_cell_angle_alpha 90
_cell_angle_beta 90
_cell_angle_gamma 120
_cell_formula_units_Z 3
_cell_length_a 5.892
_cell_length_b 5.892
_cell_length_c 22.544
_cell_volume 677.777
_citation_journal_id_ASTM SSIOD3
_cod_data_source_file Fukami_SSIOD3_2000_568.cif
_cod_data_source_block D13N3O8S2
_cod_original_cell_volume 677.7775
_cod_database_code 1526065

loop_
_symmetry_equiv_pos_as_xyz
x,y,z
-y,x-y,z
-x+y,-x,z
y,x,-z
-x,-x+y,-z
x-y,-y,-z
-x,-y,-z
y,-x+y,-z
x-y,x,-z
-y,-x,z
x,x-y,z
-x+y,y,z
x+2/3,y+1/3,z+1/3
-y+2/3,x-y+1/3,z+1/3
-x+y+2/3,-x+1/3,z+1/3
y+2/3,x+1/3,-z+1/3
-x+2/3,-x+y+1/3,-z+1/3
x-y+2/3,-y+1/3,-z+1/3
-x+2/3,-y+1/3,-z+1/3
y+2/3,-x+y+1/3,-z+1/3
x-y+2/3,x+1/3,-z+1/3
-y+2/3,-x+1/3,z+1/3
x+2/3,x-y+1/3,z+1/3
-x+y+2/3,y+1/3,z+1/3
x+1/3,y+2/3,z+2/3
-y+1/3,x-y+2/3,z+2/3
-x+y+1/3,-x+2/3,z+2/3
y+1/3,x+2/3,-z+2/3
-x+1/3,-x+y+2/3,-z+2/3
x-y+1/3,-y+2/3,-z+2/3
-x+1/3,-y+2/3,-z+2/3
y+1/3,-x+y+2/3,-z+2/3
x-y+1/3,x+2/3,-z+2/3
-y+1/3,-x+2/3,z+2/3
x+1/3,x-y+2/3,z+2/3
-x+y+1/3,y+2/3,z+2/3

loop_
_atom_site_label
_atom_site_type_symbol
_atom_site_fract_x
_atom_site_fract_y
_atom_site_fract_z
_atom_site_occupancy
_atom_site_U_iso_or_equiv
O1 O-2 0.271 0.1654 0.4291 0.5 0.0
D5 D+1 0.033 0.867 0.21 0.5 0.0
D1 D+1 0.07 0.2 0.326 0.0833 0.0
N2 N-3 0 0 0.1995 1 0.0
N1 N-3 0 0 0 1 0.0
D2 D+1 0 0 0.033 0.5 0.0
D4 D+1 0 0 0.165 1 0.0
O2 O-2 0.0104 0.0801 0.3432 0.1667 0.0
D3 D+1 0.18 0.165 -0.03 0.25 0.0
S1 S+6 0 0 0.40934 1 0.0
